data_1510054
loop_
_publ_author_name
'Hofstaetter, A.'
'Scharmann, A.'
'Wagner, F.E.'
'Hoppe, R.'
'Bork, M.'

_publ_section_title
;
 Ein gruenes, paramagnetisches Goldfluorid - Sn(1-x) Au(x) F4?
;
_journal_name_full 'Zeitschrift fuer Anorganische und Allgemeine Chemie'
_journal_page_first 1721
_journal_page_last 1728
_journal_paper_doi 10.1002/zaac.19966221016
_journal_volume 622
_journal_year 1996
_chemical_formula_sum 'Au0.024 F4 Sn0.976'
_chemical_name_systematic 'Sn.976 Au.024 F4'
_space_group_IT_number 139
_symmetry_space_group_name_Hall '-I 4 2'
_symmetry_space_group_name_H-M 'I 4/m m m'
_cell_angle_alpha 90
_cell_angle_beta 90
_cell_angle_gamma 90
_cell_formula_units_Z 2
_cell_length_a 4.0482
_cell_length_b 4.0482
_cell_length_c 7.9638
_cell_volume 130.510
_citation_journal_id_ASTM ZAACAB
_cod_data_source_file gold_0.cif
_cod_data_source_block Au0.024F4Sn0.976
_cod_original_cell_volume 130.5101
_cod_database_code 1510054

loop_
_symmetry_equiv_pos_as_xyz
x,y,z
-y,x,z
-x,-y,z
y,-x,z
x,-y,-z
y,x,-z
-x,y,-z
-y,-x,-z
-x,-y,-z
y,-x,-z
x,y,-z
-y,x,-z
-x,y,z
-y,-x,z
x,-y,z
y,x,z
x+1/2,y+1/2,z+1/2
-y+1/2,x+1/2,z+1/2
-x+1/2,-y+1/2,z+1/2
y+1/2,-x+1/2,z+1/2
x+1/2,-y+1/2,-z+1/2
y+1/2,x+1/2,-z+1/2
-x+1/2,y+1/2,-z+1/2
-y+1/2,-x+1/2,-z+1/2
-x+1/2,-y+1/2,-z+1/2
y+1/2,-x+1/2,-z+1/2
x+1/2,y+1/2,-z+1/2
-y+1/2,x+1/2,-z+1/2
-x+1/2,y+1/2,z+1/2
-y+1/2,-x+1/2,z+1/2
x+1/2,-y+1/2,z+1/2
y+1/2,x+1/2,z+1/2

loop_
_atom_site_label
_atom_site_type_symbol
_atom_site_fract_x
_atom_site_fract_y
_atom_site_fract_z
_atom_site_occupancy
_atom_site_U_iso_or_equiv
F1 F-1 0 0.5 0 1 0.0
Au4 Au+3 0 0 0 0.024 0.0
Sn1 Sn+4 0 0 0 0.976 0.0
F2 F-1 0 0 0.2354 1 0.0
